data_4064905
loop_
_publ_author_name
'Zhao, Jing'
'Zhang, Shaoguang'
'Zhang, Wen-Xiong'
'Xi, Zhenfeng'

_publ_section_title
;
 Formation of Zirconocenes Containing Vinyl-imine and Keteniminate Species
 from Zirconacycles and Diphenylacetonitrile
;
_journal_issue 13
_journal_name_full Organometallics
_journal_page_first 3464
_journal_paper_doi 10.1021/om200404p
_journal_volume 30
_journal_year 2011
_chemical_formula_moiety 'C44 H44 N2 Si Zr'
_chemical_formula_sum 'C44 H44 N2 Si Zr'
_chemical_formula_weight 720.12
_chemical_name_systematic
; 
 ? 
;
_space_group_IT_number 14
_symmetry_cell_setting monoclinic
_symmetry_space_group_name_Hall '-P 2ybc'
_symmetry_space_group_name_H-M 'P 1 21/c 1'
_atom_sites_solution_hydrogens geom
_atom_sites_solution_primary direct
_atom_sites_solution_secondary difmap
_audit_creation_method SHELXL-97
_cell_angle_alpha 90.00
_cell_angle_beta 122.930(4)
_cell_angle_gamma 90.00
_cell_formula_units_Z 4
_cell_length_a 13.560(4)
_cell_length_b 18.179(5)
_cell_length_c 17.708(5)
_cell_measurement_reflns_used 10472
_cell_measurement_temperature 173(2)
_cell_measurement_theta_max 26.37
_cell_measurement_theta_min 1.12
_cell_volume 3663.8(18)
_computing_cell_refinement 'CrystalClear (Rigaku Inc., 2007)'
_computing_data_collection 'CrystalClear (Rigaku Inc., 2007)'
_computing_data_reduction 'CrystalClear (Rigaku Inc., 2007)'
_computing_molecular_graphics 'XP in Siemens SHELXTL (Sheldrick, 1994)'
_computing_publication_material 'SHELX97 (Sheldrick, 1997)'
_computing_structure_refinement 'SHELXL-97 (Sheldrick, 1997)'
_computing_structure_solution 'SHELXS-97 (Sheldrick, 1990)'
_diffrn_ambient_temperature 173(2)
_diffrn_measured_fraction_theta_full 0.992
_diffrn_measured_fraction_theta_max 0.992
_diffrn_measurement_device_type 'Saturn724+ CCD'
_diffrn_measurement_method '\w scans at fixed \c = 45\%'
_diffrn_radiation_monochromator graphite
_diffrn_radiation_source 'sealed tube'
_diffrn_radiation_type MoK\a
_diffrn_radiation_wavelength 0.71073
_diffrn_reflns_av_R_equivalents 0.0558
_diffrn_reflns_av_sigmaI/netI 0.0758
_diffrn_reflns_limit_h_max 16
_diffrn_reflns_limit_h_min -14
_diffrn_reflns_limit_k_max 20
_diffrn_reflns_limit_k_min -22
_diffrn_reflns_limit_l_max 22
_diffrn_reflns_limit_l_min -22
_diffrn_reflns_number 15959
_diffrn_reflns_theta_full 26.37
_diffrn_reflns_theta_max 26.37
_diffrn_reflns_theta_min 2.32
_exptl_absorpt_coefficient_mu 0.366
_exptl_absorpt_correction_T_max 0.9173
_exptl_absorpt_correction_T_min 0.8382
_exptl_absorpt_correction_type numerical
_exptl_absorpt_process_details 'CrystalClear (Rigaku Inc., 2007)'
_exptl_crystal_colour black
_exptl_crystal_density_diffrn 1.306
_exptl_crystal_density_method 'not measured'
_exptl_crystal_description block
_exptl_crystal_F_000 1504
_exptl_crystal_size_max 0.50
_exptl_crystal_size_mid 0.25
_exptl_crystal_size_min 0.24
_refine_diff_density_max 0.494
_refine_diff_density_min -0.503
_refine_diff_density_rms 0.079
_refine_ls_extinction_method none
_refine_ls_goodness_of_fit_ref 1.183
_refine_ls_hydrogen_treatment constr
_refine_ls_matrix_type full
_refine_ls_number_parameters 437
_refine_ls_number_reflns 7438
_refine_ls_number_restraints 0
_refine_ls_restrained_S_all 1.183
_refine_ls_R_factor_all 0.0879
_refine_ls_R_factor_gt 0.0754
_refine_ls_shift/su_max 0.001
_refine_ls_shift/su_mean 0.000
_refine_ls_structure_factor_coef Fsqd
_refine_ls_weighting_details 'calc w=1/[\s^2^(Fo^2^)+(0.0320P)^2^+5.5398P] where P=(Fo^2^+2Fc^2^)/3'
_refine_ls_weighting_scheme calc
_refine_ls_wR_factor_gt 0.1440
_refine_ls_wR_factor_ref 0.1511
_reflns_number_gt 6475
_reflns_number_total 7438
_reflns_threshold_expression >2sigma(I)
_cod_data_source_file om200404p_si_002.cif
_cod_data_source_block 3b
_cod_original_cell_volume 3663.8(17)
_cod_original_sg_symbol_H-M P2(1)/c
_cod_database_code 4064905

loop_
_symmetry_equiv_pos_as_xyz
'x, y, z'
'-x, y+1/2, -z+1/2'
'-x, -y, -z'
'x, -y-1/2, z-1/2'

loop_
_atom_site_label
_atom_site_type_symbol
_atom_site_fract_x
_atom_site_fract_y
_atom_site_fract_z
_atom_site_U_iso_or_equiv
_atom_site_adp_type
_atom_site_occupancy
_atom_site_symmetry_multiplicity
_atom_site_calc_flag
_atom_site_refinement_flags
Zr1 Zr 0.19137(4) 0.41096(2) -0.04997(3) 0.02644(13) Uani 1 1 d .
Si1 Si 0.31763(11) 0.59106(6) 0.08468(8) 0.0320(3) Uani 1 1 d .
N1 N 0.1205(3) 0.29365(19) -0.0913(2) 0.0331(8) Uani 1 1 d .
N2 N 0.1671(3) 0.36321(19) 0.0571(2) 0.0345(9) Uani 1 1 d .
H2A H 0.1255 0.3227 0.0445 0.041 Uiso 1 1 calc R
C1 C -0.0112(4) 0.4625(2) -0.1111(3) 0.0385(11) Uani 1 1 d .
H1A H -0.0561 0.4593 -0.0813 0.046 Uiso 1 1 calc R
C2 C -0.0222(4) 0.4147(2) -0.1770(3) 0.0405(12) Uani 1 1 d .
H2B H -0.0759 0.3712 -0.2015 0.049 Uiso 1 1 calc R
C3 C 0.0430(4) 0.4420(3) -0.2102(3) 0.0416(12) Uani 1 1 d .
H3A H 0.0418 0.4225 -0.2635 0.050 Uiso 1 1 calc R
C4 C 0.0925(4) 0.5095(2) -0.1666(3) 0.0383(11) Uani 1 1 d .
H4A H 0.1329 0.5457 -0.1835 0.046 Uiso 1 1 calc R
C5 C 0.0588(4) 0.5224(2) -0.1055(3) 0.0346(10) Uani 1 1 d .
H5A H 0.0721 0.5689 -0.0709 0.042 Uiso 1 1 calc R
C6 C 0.3520(5) 0.3258(3) -0.0302(5) 0.0673(19) Uani 1 1 d .
H6A H 0.3515 0.2710 -0.0262 0.081 Uiso 1 1 calc R
C7 C 0.3121(5) 0.3657(4) -0.1080(4) 0.0645(18) Uani 1 1 d .
H7A H 0.2804 0.3443 -0.1691 0.077 Uiso 1 1 calc R
C8 C 0.3445(4) 0.4395(3) -0.0839(4) 0.0487(13) Uani 1 1 d .
H8A H 0.3402 0.4794 -0.1244 0.058 Uiso 1 1 calc R
C9 C 0.4039(4) 0.4430(3) 0.0096(3) 0.0390(11) Uani 1 1 d .
H9A H 0.4476 0.4867 0.0476 0.047 Uiso 1 1 calc R
C10 C 0.4068(4) 0.3725(3) 0.0411(4) 0.0518(14) Uani 1 1 d .
H10A H 0.4521 0.3575 0.1058 0.062 Uiso 1 1 calc R
C11 C 0.0965(4) 0.2321(2) -0.0937(3) 0.0330(10) Uani 1 1 d .
C12 C 0.0709(4) 0.1578(2) -0.0977(3) 0.0317(10) Uani 1 1 d .
C13 C -0.0495(4) 0.1329(2) -0.1440(3) 0.0336(10) Uani 1 1 d .
C14 C -0.1417(4) 0.1756(3) -0.2121(3) 0.0395(11) Uani 1 1 d .
H14A H -0.1238 0.2211 -0.2285 0.047 Uiso 1 1 calc R
C15 C -0.2573(4) 0.1535(3) -0.2556(4) 0.0481(13) Uani 1 1 d .
H15A H -0.3176 0.1837 -0.3010 0.058 Uiso 1 1 calc R
C16 C -0.2856(5) 0.0876(3) -0.2335(4) 0.0555(15) Uani 1 1 d .
H16A H -0.3651 0.0719 -0.2646 0.067 Uiso 1 1 calc R
C17 C -0.1982(5) 0.0445(3) -0.1662(4) 0.0547(14) Uani 1 1 d .
H17A H -0.2181 0.0000 -0.1495 0.066 Uiso 1 1 calc R
C18 C -0.0814(5) 0.0661(3) -0.1226(4) 0.0466(12) Uani 1 1 d .
H18A H -0.0219 0.0352 -0.0776 0.056 Uiso 1 1 calc R
C19 C 0.1746(4) 0.1087(2) -0.0520(3) 0.0358(10) Uani 1 1 d .
C20 C 0.1731(4) 0.0383(3) -0.0845(3) 0.0454(12) Uani 1 1 d .
H20A H 0.1021 0.0206 -0.1357 0.054 Uiso 1 1 calc R
C21 C 0.2721(5) -0.0068(3) -0.0444(4) 0.0595(16) Uani 1 1 d .
H21A H 0.2684 -0.0544 -0.0681 0.071 Uiso 1 1 calc R
C22 C 0.3751(5) 0.0183(3) 0.0300(4) 0.0548(14) Uani 1 1 d .
H22A H 0.4431 -0.0120 0.0580 0.066 Uiso 1 1 calc R
C23 C 0.3795(5) 0.0874(3) 0.0637(3) 0.0499(13) Uani 1 1 d .
H23A H 0.4510 0.1048 0.1146 0.060 Uiso 1 1 calc R
C24 C 0.2813(4) 0.1314(3) 0.0243(3) 0.0396(11) Uani 1 1 d .
H24A H 0.2858 0.1783 0.0495 0.048 Uiso 1 1 calc R
C25 C 0.2606(4) 0.4939(2) 0.0750(3) 0.0297(9) Uani 1 1 d .
C26 C 0.2613(4) 0.4664(2) 0.1468(3) 0.0291(9) Uani 1 1 d .
C27 C 0.3080(4) 0.5035(2) 0.2377(3) 0.0364(10) Uani 1 1 d .
H27A H 0.3226 0.5557 0.2335 0.055 Uiso 1 1 calc R
H27B H 0.3814 0.4797 0.2837 0.055 Uiso 1 1 calc R
H27C H 0.2499 0.4989 0.2540 0.055 Uiso 1 1 calc R
C28 C 0.2111(4) 0.3923(2) 0.1355(3) 0.0310(10) Uani 1 1 d .
C29 C 0.2147(4) 0.3508(2) 0.2124(3) 0.0336(10) Uani 1 1 d .
H29A H 0.1848 0.3855 0.2393 0.040 Uiso 1 1 calc R
C30 C 0.1339(4) 0.2844(2) 0.1797(3) 0.0349(10) Uani 1 1 d .
C31 C 0.1631(5) 0.2199(3) 0.1522(3) 0.0435(12) Uani 1 1 d .
H31A H 0.2389 0.2146 0.1621 0.052 Uiso 1 1 calc R
C32 C 0.0808(6) 0.1640(3) 0.1107(3) 0.0505(14) Uani 1 1 d .
H32A H 0.0997 0.1216 0.0896 0.061 Uiso 1 1 calc R
C33 C -0.0272(5) 0.1689(3) 0.0995(3) 0.0534(14) Uani 1 1 d .
H33A H -0.0832 0.1306 0.0700 0.064 Uiso 1 1 calc R
C34 C -0.0540(5) 0.2299(3) 0.1314(3) 0.0496(13) Uani 1 1 d .
H34A H -0.1273 0.2328 0.1263 0.059 Uiso 1 1 calc R
C35 C 0.0265(4) 0.2870(3) 0.1710(3) 0.0420(11) Uani 1 1 d .
H35A H 0.0071 0.3289 0.1926 0.050 Uiso 1 1 calc R
C36 C 0.3430(4) 0.3351(2) 0.2850(3) 0.0356(10) Uani 1 1 d .
C37 C 0.3826(4) 0.3425(3) 0.3751(3) 0.0393(11) Uani 1 1 d .
H37A H 0.3287 0.3552 0.3915 0.047 Uiso 1 1 calc R
C38 C 0.5004(5) 0.3316(3) 0.4417(4) 0.0516(14) Uani 1 1 d .
H38A H 0.5266 0.3365 0.5033 0.062 Uiso 1 1 calc R
C39 C 0.5786(5) 0.3138(3) 0.4180(4) 0.0527(15) Uani 1 1 d .
H39A H 0.6594 0.3071 0.4633 0.063 Uiso 1 1 calc R
C40 C 0.5397(5) 0.3055(3) 0.3278(4) 0.0573(15) Uani 1 1 d .
H40A H 0.5938 0.2933 0.3114 0.069 Uiso 1 1 calc R
C41 C 0.4218(5) 0.3152(3) 0.2620(4) 0.0489(13) Uani 1 1 d .
H41A H 0.3949 0.3080 0.2006 0.059 Uiso 1 1 calc R
C42 C 0.3165(4) 0.6257(2) -0.0158(3) 0.0417(11) Uani 1 1 d .
H42A H 0.3613 0.5920 -0.0292 0.063 Uiso 1 1 calc R
H42B H 0.3523 0.6747 -0.0027 0.063 Uiso 1 1 calc R
H42C H 0.2353 0.6286 -0.0677 0.063 Uiso 1 1 calc R
C43 C 0.2223(4) 0.6590(2) 0.0983(4) 0.0421(12) Uani 1 1 d .
H43A H 0.1399 0.6520 0.0495 0.063 Uiso 1 1 calc R
H43B H 0.2467 0.7092 0.0960 0.063 Uiso 1 1 calc R
H43C H 0.2309 0.6508 0.1563 0.063 Uiso 1 1 calc R
C44 C 0.4743(4) 0.5986(3) 0.1814(3) 0.0464(12) Uani 1 1 d .
H44A H 0.5171 0.5540 0.1845 0.070 Uiso 1 1 calc R
H44B H 0.4770 0.6041 0.2375 0.070 Uiso 1 1 calc R
H44C H 0.5108 0.6415 0.1727 0.070 Uiso 1 1 calc R

loop_
_atom_site_aniso_label
_atom_site_aniso_U_11
_atom_site_aniso_U_22
_atom_site_aniso_U_33
_atom_site_aniso_U_23
_atom_site_aniso_U_13
_atom_site_aniso_U_12
Zr1 0.0275(2) 0.0216(2) 0.0314(2) -0.00047(17) 0.01671(18) -0.00066(17)
Si1 0.0359(7) 0.0245(6) 0.0381(7) -0.0026(5) 0.0218(6) -0.0031(5)
N1 0.031(2) 0.0261(19) 0.039(2) -0.0022(16) 0.0177(18) -0.0010(16)
N2 0.041(2) 0.0236(18) 0.036(2) -0.0015(16) 0.0193(18) -0.0041(16)
C1 0.030(2) 0.036(3) 0.046(3) 0.008(2) 0.019(2) 0.004(2)
C2 0.030(2) 0.030(2) 0.040(3) 0.003(2) 0.005(2) -0.006(2)
C3 0.045(3) 0.041(3) 0.027(2) 0.000(2) 0.011(2) 0.009(2)
C4 0.041(3) 0.031(2) 0.040(3) 0.011(2) 0.020(2) 0.001(2)
C5 0.033(2) 0.027(2) 0.041(3) 0.001(2) 0.018(2) 0.0090(19)
C6 0.049(4) 0.033(3) 0.134(6) -0.009(4) 0.059(4) 0.003(3)
C7 0.041(3) 0.098(5) 0.066(4) -0.044(4) 0.036(3) -0.014(3)
C8 0.037(3) 0.066(4) 0.054(3) 0.013(3) 0.032(3) 0.001(3)
C9 0.029(2) 0.039(3) 0.056(3) -0.012(2) 0.027(2) -0.007(2)
C10 0.029(3) 0.066(4) 0.061(3) 0.022(3) 0.025(3) 0.014(3)
C11 0.033(2) 0.034(2) 0.033(2) -0.009(2) 0.018(2) -0.0040(19)
C12 0.038(2) 0.023(2) 0.035(2) -0.0007(18) 0.020(2) -0.0020(18)
C13 0.039(3) 0.027(2) 0.040(2) -0.0035(19) 0.024(2) -0.0027(19)
C14 0.044(3) 0.033(2) 0.046(3) 0.000(2) 0.028(2) 0.001(2)
C15 0.039(3) 0.043(3) 0.061(3) -0.004(3) 0.027(3) 0.005(2)
C16 0.045(3) 0.049(3) 0.077(4) -0.018(3) 0.037(3) -0.012(3)
C17 0.053(3) 0.040(3) 0.077(4) -0.005(3) 0.039(3) -0.011(3)
C18 0.049(3) 0.037(3) 0.057(3) 0.002(2) 0.031(3) -0.002(2)
C19 0.042(3) 0.030(2) 0.037(2) 0.003(2) 0.022(2) -0.002(2)
C20 0.044(3) 0.031(2) 0.047(3) -0.002(2) 0.016(2) 0.000(2)
C21 0.061(4) 0.034(3) 0.075(4) 0.001(3) 0.032(3) 0.008(3)
C22 0.050(3) 0.047(3) 0.052(3) 0.011(3) 0.018(3) 0.017(3)
C23 0.044(3) 0.057(3) 0.039(3) -0.002(3) 0.016(2) -0.001(3)
C24 0.044(3) 0.036(3) 0.038(3) -0.006(2) 0.022(2) -0.003(2)
C25 0.027(2) 0.022(2) 0.038(2) 0.0023(18) 0.0164(19) 0.0051(17)
C26 0.029(2) 0.027(2) 0.030(2) 0.0015(18) 0.0151(19) 0.0049(17)
C27 0.038(3) 0.032(2) 0.036(2) -0.004(2) 0.018(2) -0.003(2)
C28 0.031(2) 0.029(2) 0.035(2) 0.0047(19) 0.020(2) 0.0066(18)
C29 0.043(3) 0.028(2) 0.037(2) 0.0041(19) 0.026(2) 0.006(2)
C30 0.047(3) 0.027(2) 0.031(2) 0.0056(19) 0.021(2) 0.002(2)
C31 0.058(3) 0.036(3) 0.052(3) 0.007(2) 0.040(3) 0.002(2)
C32 0.087(4) 0.026(2) 0.050(3) -0.003(2) 0.045(3) -0.007(3)
C33 0.067(4) 0.042(3) 0.044(3) 0.009(2) 0.025(3) -0.009(3)
C34 0.046(3) 0.043(3) 0.057(3) 0.009(3) 0.026(3) -0.005(2)
C35 0.046(3) 0.034(3) 0.052(3) 0.007(2) 0.030(3) 0.000(2)
C36 0.040(3) 0.027(2) 0.042(3) 0.011(2) 0.024(2) 0.0029(19)
C37 0.038(3) 0.037(3) 0.044(3) 0.004(2) 0.023(2) 0.001(2)
C38 0.050(3) 0.043(3) 0.043(3) 0.000(2) 0.014(3) -0.002(3)
C39 0.036(3) 0.033(3) 0.069(4) 0.013(3) 0.015(3) 0.005(2)
C40 0.051(3) 0.054(3) 0.081(4) 0.030(3) 0.045(3) 0.018(3)
C41 0.046(3) 0.056(3) 0.051(3) 0.017(3) 0.031(3) 0.018(3)
C42 0.050(3) 0.029(2) 0.050(3) -0.002(2) 0.030(3) -0.006(2)
C43 0.046(3) 0.026(2) 0.064(3) -0.006(2) 0.036(3) -0.002(2)
C44 0.048(3) 0.046(3) 0.050(3) -0.003(2) 0.030(3) -0.009(2)

loop_
_atom_type_symbol
_atom_type_description
_atom_type_scat_dispersion_real
_atom_type_scat_dispersion_imag
_atom_type_scat_source
C C 0.0033 0.0016 'International Tables Vol C Tables 4.2.6.8 and 6.1.1.4'
H H 0.0000 0.0000 'International Tables Vol C Tables 4.2.6.8 and 6.1.1.4'
N N 0.0061 0.0033 'International Tables Vol C Tables 4.2.6.8 and 6.1.1.4'
Si Si 0.0817 0.0704 'International Tables Vol C Tables 4.2.6.8 and 6.1.1.4'
Zr Zr -2.9673 0.5597 'International Tables Vol C Tables 4.2.6.8 and 6.1.1.4'

loop_
_geom_angle_atom_site_label_1
_geom_angle_atom_site_label_2
_geom_angle_atom_site_label_3
_geom_angle
N2 Zr1 N1 71.57(13)
N2 Zr1 C25 68.43(14)
N1 Zr1 C25 139.79(14)
N2 Zr1 C3 130.16(16)
N1 Zr1 C3 84.73(15)
C25 Zr1 C3 125.08(15)
N2 Zr1 C7 130.0(2)
N1 Zr1 C7 79.44(18)
C25 Zr1 C7 124.71(16)
C3 Zr1 C7 84.8(2)
N2 Zr1 C4 135.10(15)
N1 Zr1 C4 117.37(14)
C25 Zr1 C4 94.35(15)
C3 Zr1 C4 32.82(15)
C7 Zr1 C4 94.2(2)
N2 Zr1 C8 142.63(15)
N1 Zr1 C8 111.98(16)
C25 Zr1 C8 97.51(17)
C3 Zr1 C8 86.65(17)
C7 Zr1 C8 32.57(19)
C4 Zr1 C8 78.27(17)
N2 Zr1 C1 83.21(14)
N1 Zr1 C1 92.22(14)
C25 Zr1 C1 87.19(15)
C3 Zr1 C1 53.89(16)
C7 Zr1 C1 138.60(19)
C4 Zr1 C1 53.83(15)
C8 Zr1 C1 132.10(16)
N2 Zr1 C2 97.92(15)
N1 Zr1 C2 70.20(14)
C25 Zr1 C2 119.17(15)
C3 Zr1 C2 32.24(16)
C7 Zr1 C2 109.47(18)
C4 Zr1 C2 53.47(15)
C8 Zr1 C2 118.63(17)
C1 Zr1 C2 32.13(15)
N2 Zr1 C5 103.68(14)
N1 Zr1 C5 122.43(14)
C25 Zr1 C5 72.20(14)
C3 Zr1 C5 54.00(15)
C7 Zr1 C5 126.2(2)
C4 Zr1 C5 32.42(14)
C8 Zr1 C5 104.35(17)
C1 Zr1 C5 32.48(14)
C2 Zr1 C5 53.31(15)
N2 Zr1 C6 98.91(19)
N1 Zr1 C6 69.86(16)
C25 Zr1 C6 112.27(19)
C3 Zr1 C6 113.4(2)
C7 Zr1 C6 31.8(2)
C4 Zr1 C6 125.9(2)
C8 Zr1 C6 53.05(19)
C1 Zr1 C6 159.91(19)
C2 Zr1 C6 128.5(2)
C5 Zr1 C6 156.82(19)
N2 Zr1 C9 112.85(15)
N1 Zr1 C9 122.07(14)
C25 Zr1 C9 71.76(15)
C3 Zr1 C9 116.89(17)
C7 Zr1 C9 52.94(16)
C4 Zr1 C9 99.00(16)
C8 Zr1 C9 32.04(15)
C1 Zr1 C9 144.88(15)
C2 Zr1 C9 149.00(16)
C5 Zr1 C9 112.60(15)
C6 Zr1 C9 52.22(17)
C44 Si1 C42 105.2(2)
C44 Si1 C43 110.4(2)
C42 Si1 C43 104.3(2)
C44 Si1 C25 110.8(2)
C42 Si1 C25 115.7(2)
C43 Si1 C25 110.2(2)
C11 N1 Zr1 166.2(4)
C28 N2 Zr1 123.5(3)
C28 N2 H2A 118.3
Zr1 N2 H2A 118.3
C2 C1 C5 107.5(4)
C2 C1 Zr1 74.0(3)
C5 C1 Zr1 73.9(2)
C2 C1 H1A 125.8
C5 C1 H1A 125.8
Zr1 C1 H1A 125.8
C3 C2 C1 109.1(4)
C3 C2 Zr1 72.6(3)
C1 C2 Zr1 73.9(3)
C3 C2 H2B 125.3
C1 C2 H2B 125.3
Zr1 C2 H2B 125.3
C2 C3 C4 107.5(4)
C2 C3 Zr1 75.2(3)
C4 C3 Zr1 74.0(3)
C2 C3 H3A 125.7
C4 C3 H3A 125.7
Zr1 C3 H3A 125.7
C5 C4 C3 108.1(4)
C5 C4 Zr1 74.7(2)
C3 C4 Zr1 73.2(3)
C5 C4 H4A 125.6
C3 C4 H4A 125.6
Zr1 C4 H4A 125.6
C4 C5 C1 107.8(4)
C4 C5 Zr1 72.9(2)
C1 C5 Zr1 73.6(2)
C4 C5 H5A 125.9
C1 C5 H5A 125.9
Zr1 C5 H5A 125.9
C10 C6 C7 108.6(5)
C10 C6 Zr1 75.1(3)
C7 C6 Zr1 72.6(3)
C10 C6 H6A 125.4
C7 C6 H6A 125.4
Zr1 C6 H6A 125.4
C6 C7 C8 108.0(5)
C6 C7 Zr1 75.6(3)
C8 C7 Zr1 74.1(3)
C6 C7 H7A 125.5
C8 C7 H7A 125.5
Zr1 C7 H7A 125.5
C9 C8 C7 106.8(5)
C9 C8 Zr1 75.2(3)
C7 C8 Zr1 73.3(3)
C9 C8 H8A 126.1
C7 C8 H8A 126.1
Zr1 C8 H8A 126.1
C10 C9 C8 107.8(5)
C10 C9 Zr1 74.5(3)
C8 C9 Zr1 72.7(3)
C10 C9 H9A 125.8
C8 C9 H9A 125.8
Zr1 C9 H9A 125.8
C6 C10 C9 108.8(5)
C6 C10 Zr1 74.0(3)
C9 C10 Zr1 73.8(3)
C6 C10 H10A 125.3
C9 C10 H10A 125.3
Zr1 C10 H10A 125.3
N1 C11 C12 177.7(5)
C11 C12 C13 120.6(4)
C11 C12 C19 114.9(4)
C13 C12 C19 124.5(4)
C14 C13 C18 116.5(4)
C14 C13 C12 121.2(4)
C18 C13 C12 122.3(4)
C15 C14 C13 122.0(5)
C15 C14 H14A 119.0
C13 C14 H14A 119.0
C16 C15 C14 120.2(5)
C16 C15 H15A 119.9
C14 C15 H15A 119.9
C15 C16 C17 119.9(5)
C15 C16 H16A 120.0
C17 C16 H16A 120.0
C16 C17 C18 120.2(5)
C16 C17 H17A 119.9
C18 C17 H17A 119.9
C17 C18 C13 121.2(5)
C17 C18 H18A 119.4
C13 C18 H18A 119.4
C20 C19 C24 116.2(4)
C20 C19 C12 122.0(4)
C24 C19 C12 121.7(4)
C21 C20 C19 122.3(5)
C21 C20 H20A 118.8
C19 C20 H20A 118.8
C22 C21 C20 119.2(5)
C22 C21 H21A 120.4
C20 C21 H21A 120.4
C21 C22 C23 119.9(5)
C21 C22 H22A 120.0
C23 C22 H22A 120.0
C24 C23 C22 120.5(5)
C24 C23 H23A 119.7
C22 C23 H23A 119.7
C23 C24 C19 121.8(5)
C23 C24 H24A 119.1
C19 C24 H24A 119.1
C26 C25 Si1 117.5(3)
C26 C25 Zr1 115.4(3)
Si1 C25 Zr1 127.0(2)
C25 C26 C28 116.2(4)
C25 C26 C27 127.5(4)
C28 C26 C27 116.3(4)
C26 C27 H27A 109.5
C26 C27 H27B 109.5
H27A C27 H27B 109.5
C26 C27 H27C 109.5
H27A C27 H27C 109.5
H27B C27 H27C 109.5
N2 C28 C26 115.5(4)
N2 C28 C29 121.8(4)
C26 C28 C29 122.7(4)
C30 C29 C36 115.4(4)
C30 C29 C28 112.7(4)
C36 C29 C28 108.1(4)
C30 C29 H29A 106.7
C36 C29 H29A 106.7
C28 C29 H29A 106.7
C35 C30 C31 118.0(4)
C35 C30 C29 121.0(4)
C31 C30 C29 120.9(4)
C32 C31 C30 119.8(5)
C32 C31 H31A 120.1
C30 C31 H31A 120.1
C33 C32 C31 121.1(5)
C33 C32 H32A 119.4
C31 C32 H32A 119.4
C32 C33 C34 119.5(5)
C32 C33 H33A 120.3
C34 C33 H33A 120.3
C33 C34 C35 119.9(5)
C33 C34 H34A 120.1
C35 C34 H34A 120.1
C30 C35 C34 121.4(5)
C30 C35 H35A 119.3
C34 C35 H35A 119.3
C41 C36 C37 119.1(5)
C41 C36 C29 120.7(4)
C37 C36 C29 120.1(4)
C36 C37 C38 120.7(5)
C36 C37 H37A 119.7
C38 C37 H37A 119.7
C39 C38 C37 119.7(5)
C39 C38 H38A 120.1
C37 C38 H38A 120.1
C38 C39 C40 120.1(5)
C38 C39 H39A 119.9
C40 C39 H39A 119.9
C41 C40 C39 119.7(5)
C41 C40 H40A 120.1
C39 C40 H40A 120.1
C36 C41 C40 120.6(5)
C36 C41 H41A 119.7
C40 C41 H41A 119.7
Si1 C42 H42A 109.5
Si1 C42 H42B 109.5
H42A C42 H42B 109.5
Si1 C42 H42C 109.5
H42A C42 H42C 109.5
H42B C42 H42C 109.5
Si1 C43 H43A 109.5
Si1 C43 H43B 109.5
H43A C43 H43B 109.5
Si1 C43 H43C 109.5
H43A C43 H43C 109.5
H43B C43 H43C 109.5
Si1 C44 H44A 109.5
Si1 C44 H44B 109.5
H44A C44 H44B 109.5
Si1 C44 H44C 109.5
H44A C44 H44C 109.5
H44B C44 H44C 109.5

loop_
_geom_bond_atom_site_label_1
_geom_bond_atom_site_label_2
_geom_bond_distance
Zr1 N2 2.265(4)
Zr1 N1 2.290(4)
Zr1 C25 2.407(4)
Zr1 C3 2.491(4)
Zr1 C7 2.499(5)
Zr1 C4 2.502(4)
Zr1 C8 2.509(5)
Zr1 C1 2.522(5)
Zr1 C2 2.524(4)
Zr1 C5 2.526(4)
Zr1 C6 2.536(5)
Zr1 C9 2.541(4)
Si1 C44 1.873(5)
Si1 C42 1.879(5)
Si1 C43 1.895(5)
Si1 C25 1.898(4)
N1 C11 1.159(5)
N2 C28 1.290(5)
N2 H2A 0.8800
C1 C2 1.396(7)
C1 C5 1.412(6)
C1 H1A 1.0000
C2 C3 1.393(7)
C2 H2B 1.0000
C3 C4 1.411(6)
C3 H3A 1.0000
C4 C5 1.404(6)
C4 H4A 1.0000
C5 H5A 1.0000
C6 C10 1.359(8)
C6 C7 1.381(9)
C6 H6A 1.0000
C7 C8 1.404(8)
C7 H7A 1.0000
C8 C9 1.394(7)
C8 H8A 1.0000
C9 C10 1.389(7)
C9 H9A 1.0000
C10 H10A 1.0000
C11 C12 1.386(6)
C12 C13 1.444(6)
C12 C19 1.481(6)
C13 C14 1.407(6)
C13 C18 1.409(6)
C14 C15 1.378(6)
C14 H14A 0.9500
C15 C16 1.377(7)
C15 H15A 0.9500
C16 C17 1.379(7)
C16 H16A 0.9500
C17 C18 1.389(7)
C17 H17A 0.9500
C18 H18A 0.9500
C19 C20 1.399(6)
C19 C24 1.401(6)
C20 C21 1.394(7)
C20 H20A 0.9500
C21 C22 1.376(7)
C21 H21A 0.9500
C22 C23 1.378(7)
C22 H22A 0.9500
C23 C24 1.375(7)
C23 H23A 0.9500
C24 H24A 0.9500
C25 C26 1.362(6)
C26 C28 1.473(6)
C26 C27 1.529(6)
C27 H27A 0.9800
C27 H27B 0.9800
C27 H27C 0.9800
C28 C29 1.534(6)
C29 C30 1.517(6)
C29 C36 1.527(6)
C29 H29A 1.0000
C30 C35 1.379(6)
C30 C31 1.406(6)
C31 C32 1.387(7)
C31 H31A 0.9500
C32 C33 1.370(8)
C32 H32A 0.9500
C33 C34 1.379(8)
C33 H33A 0.9500
C34 C35 1.389(7)
C34 H34A 0.9500
C35 H35A 0.9500
C36 C41 1.382(6)
C36 C37 1.386(6)
C37 C38 1.390(7)
C37 H37A 0.9500
C38 C39 1.375(8)
C38 H38A 0.9500
C39 C40 1.391(8)
C39 H39A 0.9500
C40 C41 1.385(7)
C40 H40A 0.9500
C41 H41A 0.9500
C42 H42A 0.9800
C42 H42B 0.9800
C42 H42C 0.9800
C43 H43A 0.9800
C43 H43B 0.9800
C43 H43C 0.9800
C44 H44A 0.9800
C44 H44B 0.9800
C44 H44C 0.9800

loop_
_geom_torsion_atom_site_label_1
_geom_torsion_atom_site_label_2
_geom_torsion_atom_site_label_3
_geom_torsion_atom_site_label_4
_geom_torsion
N2 Zr1 N1 C11 -29.4(15)
C25 Zr1 N1 C11 -23.2(16)
C3 Zr1 N1 C11 -164.9(15)
C7 Zr1 N1 C11 109.4(15)
C4 Zr1 N1 C11 -161.3(15)
C8 Zr1 N1 C11 110.9(15)
C1 Zr1 N1 C11 -111.5(15)
C2 Zr1 N1 C11 -135.3(15)
C5 Zr1 N1 C11 -124.2(15)
C6 Zr1 N1 C11 77.8(15)
C9 Zr1 N1 C11 76.5(15)
N1 Zr1 N2 C28 166.1(4)
C25 Zr1 N2 C28 -9.6(3)
C3 Zr1 N2 C28 -128.0(3)
C7 Zr1 N2 C28 108.3(4)
C4 Zr1 N2 C28 -83.3(4)
C8 Zr1 N2 C28 63.8(5)
C1 Zr1 N2 C28 -99.3(4)
C2 Zr1 N2 C28 -127.9(4)
C5 Zr1 N2 C28 -73.9(4)
C6 Zr1 N2 C28 100.9(4)
C9 Zr1 N2 C28 48.3(4)
N2 Zr1 C1 C2 -116.8(3)
N1 Zr1 C1 C2 -45.6(3)
C25 Zr1 C1 C2 174.6(3)
C3 Zr1 C1 C2 36.2(3)
C7 Zr1 C1 C2 30.9(4)
C4 Zr1 C1 C2 77.1(3)
C8 Zr1 C1 C2 77.0(3)
C5 Zr1 C1 C2 114.1(4)
C6 Zr1 C1 C2 -19.4(7)
C9 Zr1 C1 C2 122.5(3)
N2 Zr1 C1 C5 129.1(3)
N1 Zr1 C1 C5 -159.8(3)
C25 Zr1 C1 C5 60.5(3)
C3 Zr1 C1 C5 -77.9(3)
C7 Zr1 C1 C5 -83.3(4)
C4 Zr1 C1 C5 -37.0(3)
C8 Zr1 C1 C5 -37.1(4)
C2 Zr1 C1 C5 -114.1(4)
C6 Zr1 C1 C5 -133.5(6)
C9 Zr1 C1 C5 8.4(4)
C5 C1 C2 C3 2.3(5)
Zr1 C1 C2 C3 -64.6(3)
C5 C1 C2 Zr1 66.9(3)
N2 Zr1 C2 C3 -179.9(3)
N1 Zr1 C2 C3 -112.8(3)
C25 Zr1 C2 C3 110.4(3)
C7 Zr1 C2 C3 -42.3(3)
C4 Zr1 C2 C3 38.2(3)
C8 Zr1 C2 C3 -8.0(3)
C1 Zr1 C2 C3 116.6(4)
C5 Zr1 C2 C3 78.9(3)
C6 Zr1 C2 C3 -71.8(4)
C9 Zr1 C2 C3 6.9(5)
N2 Zr1 C2 C1 63.5(3)
N1 Zr1 C2 C1 130.6(3)
C25 Zr1 C2 C1 -6.2(3)
C3 Zr1 C2 C1 -116.6(4)
C7 Zr1 C2 C1 -158.9(3)
C4 Zr1 C2 C1 -78.4(3)
C8 Zr1 C2 C1 -124.5(3)
C5 Zr1 C2 C1 -37.7(3)
C6 Zr1 C2 C1 171.6(3)
C9 Zr1 C2 C1 -109.6(4)
C1 C2 C3 C4 -2.1(5)
Zr1 C2 C3 C4 -67.5(3)
C1 C2 C3 Zr1 65.4(3)
N2 Zr1 C3 C2 0.1(4)
N1 Zr1 C3 C2 60.6(3)
C25 Zr1 C3 C2 -90.2(3)
C7 Zr1 C3 C2 140.4(3)
C4 Zr1 C3 C2 -113.5(4)
C8 Zr1 C3 C2 173.0(3)
C1 Zr1 C3 C2 -36.1(3)
C5 Zr1 C3 C2 -76.5(3)
C6 Zr1 C3 C2 126.0(3)
C9 Zr1 C3 C2 -176.0(3)
N2 Zr1 C3 C4 113.7(3)
N1 Zr1 C3 C4 174.1(3)
C25 Zr1 C3 C4 23.4(4)
C7 Zr1 C3 C4 -106.0(3)
C8 Zr1 C3 C4 -73.4(3)
C1 Zr1 C3 C4 77.5(3)
C2 Zr1 C3 C4 113.5(4)
C5 Zr1 C3 C4 37.0(3)
C6 Zr1 C3 C4 -120.5(3)
C9 Zr1 C3 C4 -62.5(3)
C2 C3 C4 C5 1.2(5)
Zr1 C3 C4 C5 -67.2(3)
C2 C3 C4 Zr1 68.3(3)
N2 Zr1 C4 C5 17.3(4)
N1 Zr1 C4 C5 108.1(3)
C25 Zr1 C4 C5 -46.2(3)
C3 Zr1 C4 C5 114.7(4)
C7 Zr1 C4 C5 -171.6(3)
C8 Zr1 C4 C5 -143.0(3)
C1 Zr1 C4 C5 37.1(3)
C2 Zr1 C4 C5 77.3(3)
C6 Zr1 C4 C5 -167.8(3)
C9 Zr1 C4 C5 -118.4(3)
N2 Zr1 C4 C3 -97.5(3)
N1 Zr1 C4 C3 -6.6(3)
C25 Zr1 C4 C3 -161.0(3)
C7 Zr1 C4 C3 73.7(3)
C8 Zr1 C4 C3 102.2(3)
C1 Zr1 C4 C3 -77.7(3)
C2 Zr1 C4 C3 -37.5(3)
C5 Zr1 C4 C3 -114.7(4)
C6 Zr1 C4 C3 77.4(4)
C9 Zr1 C4 C3 126.8(3)
C3 C4 C5 C1 0.2(5)
Zr1 C4 C5 C1 -65.9(3)
C3 C4 C5 Zr1 66.1(3)
C2 C1 C5 C4 -1.5(5)
Zr1 C1 C5 C4 65.4(3)
C2 C1 C5 Zr1 -66.9(3)
N2 Zr1 C5 C4 -167.5(3)
N1 Zr1 C5 C4 -90.9(3)
C25 Zr1 C5 C4 130.8(3)
C3 Zr1 C5 C4 -37.5(3)
C7 Zr1 C5 C4 10.4(4)
C8 Zr1 C5 C4 37.4(3)
C1 Zr1 C5 C4 -115.0(4)
C2 Zr1 C5 C4 -77.8(3)
C6 Zr1 C5 C4 25.7(6)
C9 Zr1 C5 C4 70.2(3)
N2 Zr1 C5 C1 -52.5(3)
N1 Zr1 C5 C1 24.2(3)
C25 Zr1 C5 C1 -114.1(3)
C3 Zr1 C5 C1 77.6(3)
C7 Zr1 C5 C1 125.5(3)
C4 Zr1 C5 C1 115.0(4)
C8 Zr1 C5 C1 152.5(3)
C2 Zr1 C5 C1 37.2(3)
C6 Zr1 C5 C1 140.7(5)
C9 Zr1 C5 C1 -174.8(3)
N2 Zr1 C6 C10 -75.3(4)
N1 Zr1 C6 C10 -141.8(4)
C25 Zr1 C6 C10 -5.0(4)
C3 Zr1 C6 C10 143.6(4)
C7 Zr1 C6 C10 115.4(5)
C4 Zr1 C6 C10 108.4(4)
C8 Zr1 C6 C10 77.4(4)
C1 Zr1 C6 C10 -169.9(4)
C2 Zr1 C6 C10 177.1(3)
C5 Zr1 C6 C10 91.7(6)
C9 Zr1 C6 C10 36.8(3)
N2 Zr1 C6 C7 169.3(3)
N1 Zr1 C6 C7 102.8(4)
C25 Zr1 C6 C7 -120.5(4)
C3 Zr1 C6 C7 28.1(4)
C4 Zr1 C6 C7 -7.1(4)
C8 Zr1 C6 C7 -38.0(3)
C1 Zr1 C6 C7 74.7(6)
C2 Zr1 C6 C7 61.6(4)
C5 Zr1 C6 C7 -23.7(7)
C9 Zr1 C6 C7 -78.6(4)
C10 C6 C7 C8 0.6(6)
Zr1 C6 C7 C8 67.6(4)
C10 C6 C7 Zr1 -67.0(4)
N2 Zr1 C7 C6 -13.9(4)
N1 Zr1 C7 C6 -68.7(4)
C25 Zr1 C7 C6 76.0(4)
C3 Zr1 C7 C6 -154.2(4)
C4 Zr1 C7 C6 174.3(4)
C8 Zr1 C7 C6 113.9(5)
C1 Zr1 C7 C6 -149.9(3)
C2 Zr1 C7 C6 -133.1(3)
C5 Zr1 C7 C6 168.7(3)
C9 Zr1 C7 C6 76.2(4)
N2 Zr1 C7 C8 -127.8(3)
N1 Zr1 C7 C8 177.4(4)
C25 Zr1 C7 C8 -37.9(4)
C3 Zr1 C7 C8 91.9(4)
C4 Zr1 C7 C8 60.4(4)
C1 Zr1 C7 C8 96.2(4)
C2 Zr1 C7 C8 113.0(3)
C5 Zr1 C7 C8 54.8(4)
C6 Zr1 C7 C8 -113.9(5)
C9 Zr1 C7 C8 -37.7(3)
C6 C7 C8 C9 -0.2(6)
Zr1 C7 C8 C9 68.4(3)
C6 C7 C8 Zr1 -68.6(4)
N2 Zr1 C8 C9 -27.6(5)
N1 Zr1 C8 C9 -115.7(3)
C25 Zr1 C8 C9 36.4(3)
C3 Zr1 C8 C9 161.3(3)
C7 Zr1 C8 C9 -113.0(5)
C4 Zr1 C8 C9 129.3(3)
C1 Zr1 C8 C9 129.4(3)
C2 Zr1 C8 C9 165.6(3)
C5 Zr1 C8 C9 109.8(3)
C6 Zr1 C8 C9 -75.9(4)
N2 Zr1 C8 C7 85.4(4)
N1 Zr1 C8 C7 -2.7(4)
C25 Zr1 C8 C7 149.4(4)
C3 Zr1 C8 C7 -85.7(4)
C4 Zr1 C8 C7 -117.7(4)
C1 Zr1 C8 C7 -117.6(4)
C2 Zr1 C8 C7 -81.4(4)
C5 Zr1 C8 C7 -137.1(4)
C6 Zr1 C8 C7 37.1(3)
C9 Zr1 C8 C7 113.0(5)
C7 C8 C9 C10 -0.3(5)
Zr1 C8 C9 C10 66.8(3)
C7 C8 C9 Zr1 -67.1(3)
N2 Zr1 C9 C10 47.5(3)
N1 Zr1 C9 C10 -34.4(4)
C25 Zr1 C9 C10 103.5(3)
C3 Zr1 C9 C10 -135.7(3)
C7 Zr1 C9 C10 -76.3(4)
C4 Zr1 C9 C10 -164.8(3)
C8 Zr1 C9 C10 -114.7(5)
C1 Zr1 C9 C10 159.6(3)
C2 Zr1 C9 C10 -139.9(4)
C5 Zr1 C9 C10 164.5(3)
C6 Zr1 C9 C10 -36.0(3)
N2 Zr1 C9 C8 162.2(3)
N1 Zr1 C9 C8 80.3(3)
C25 Zr1 C9 C8 -141.8(3)
C3 Zr1 C9 C8 -21.0(4)
C7 Zr1 C9 C8 38.4(3)
C4 Zr1 C9 C8 -50.1(3)
C1 Zr1 C9 C8 -85.7(4)
C2 Zr1 C9 C8 -25.2(5)
C5 Zr1 C9 C8 -80.8(3)
C6 Zr1 C9 C8 78.7(4)
C7 C6 C10 C9 -0.8(6)
Zr1 C6 C10 C9 -66.1(4)
C7 C6 C10 Zr1 65.4(4)
C8 C9 C10 C6 0.6(6)
Zr1 C9 C10 C6 66.2(4)
C8 C9 C10 Zr1 -65.6(3)
N2 Zr1 C10 C6 107.2(4)
N1 Zr1 C10 C6 35.6(4)
C25 Zr1 C10 C6 175.3(4)
C3 Zr1 C10 C6 -51.8(5)
C7 Zr1 C10 C6 -37.0(4)
C4 Zr1 C10 C6 -96.1(4)
C8 Zr1 C10 C6 -78.4(4)
C1 Zr1 C10 C6 162.7(7)
C2 Zr1 C10 C6 -6.5(7)
C5 Zr1 C10 C6 -139.7(4)
C9 Zr1 C10 C6 -115.6(5)
N2 Zr1 C10 C9 -137.2(3)
N1 Zr1 C10 C9 151.3(3)
C25 Zr1 C10 C9 -69.1(3)
C3 Zr1 C10 C9 63.8(4)
C7 Zr1 C10 C9 78.6(4)
C4 Zr1 C10 C9 19.5(4)
C8 Zr1 C10 C9 37.2(3)
C1 Zr1 C10 C9 -81.7(8)
C2 Zr1 C10 C9 109.1(5)
C5 Zr1 C10 C9 -24.0(5)
C6 Zr1 C10 C9 115.6(5)
Zr1 N1 C11 C12 -109(13)
N1 C11 C12 C13 -131(13)
N1 C11 C12 C19 49(14)
C11 C12 C13 C14 23.5(7)
C19 C12 C13 C14 -156.2(4)
C11 C12 C13 C18 -155.0(4)
C19 C12 C13 C18 25.3(7)
C18 C13 C14 C15 0.0(7)
C12 C13 C14 C15 -178.5(4)
C13 C14 C15 C16 -0.4(8)
C14 C15 C16 C17 1.5(8)
C15 C16 C17 C18 -2.2(8)
C16 C17 C18 C13 1.9(8)
C14 C13 C18 C17 -0.7(7)
C12 C13 C18 C17 177.8(5)
C11 C12 C19 C20 -145.8(5)
C13 C12 C19 C20 34.0(7)
C11 C12 C19 C24 31.8(6)
C13 C12 C19 C24 -148.5(4)
C24 C19 C20 C21 -0.9(8)
C12 C19 C20 C21 176.8(5)
C19 C20 C21 C22 0.2(9)
C20 C21 C22 C23 -0.2(9)
C21 C22 C23 C24 0.8(9)
C22 C23 C24 C19 -1.5(8)
C20 C19 C24 C23 1.5(7)
C12 C19 C24 C23 -176.2(5)
C44 Si1 C25 C26 59.6(4)
C42 Si1 C25 C26 179.2(3)
C43 Si1 C25 C26 -62.9(4)
C44 Si1 C25 Zr1 -118.3(3)
C42 Si1 C25 Zr1 1.3(3)
C43 Si1 C25 Zr1 119.2(3)
N2 Zr1 C25 C26 6.9(3)
N1 Zr1 C25 C26 0.6(4)
C3 Zr1 C25 C26 131.7(3)
C7 Zr1 C25 C26 -117.7(4)
C4 Zr1 C25 C26 144.1(3)
C8 Zr1 C25 C26 -137.2(3)
C1 Zr1 C25 C26 90.7(3)
C2 Zr1 C25 C26 94.0(3)
C5 Zr1 C25 C26 120.1(3)
C6 Zr1 C25 C26 -84.1(4)
C9 Zr1 C25 C26 -117.8(3)
N2 Zr1 C25 Si1 -175.1(3)
N1 Zr1 C25 Si1 178.58(19)
C3 Zr1 C25 Si1 -50.4(3)
C7 Zr1 C25 Si1 60.3(3)
C4 Zr1 C25 Si1 -37.9(3)
C8 Zr1 C25 Si1 40.8(3)
C1 Zr1 C25 Si1 -91.3(3)
C2 Zr1 C25 Si1 -88.0(3)
C5 Zr1 C25 Si1 -61.9(2)
C6 Zr1 C25 Si1 93.9(3)
C9 Zr1 C25 Si1 60.2(3)
Si1 C25 C26 C28 177.1(3)
Zr1 C25 C26 C28 -4.7(5)
Si1 C25 C26 C27 -2.8(6)
Zr1 C25 C26 C27 175.4(3)
Zr1 N2 C28 C26 10.6(5)
Zr1 N2 C28 C29 -167.2(3)
C25 C26 C28 N2 -3.1(6)
C27 C26 C28 N2 176.8(4)
C25 C26 C28 C29 174.7(4)
C27 C26 C28 C29 -5.4(6)
N2 C28 C29 C30 -15.8(6)
C26 C28 C29 C30 166.6(4)
N2 C28 C29 C36 113.0(5)
C26 C28 C29 C36 -64.7(5)
C36 C29 C30 C35 133.3(4)
C28 C29 C30 C35 -101.9(5)
C36 C29 C30 C31 -50.6(6)
C28 C29 C30 C31 74.2(5)
C35 C30 C31 C32 5.4(7)
C29 C30 C31 C32 -170.7(4)
C30 C31 C32 C33 -3.1(7)
C31 C32 C33 C34 -1.0(8)
C32 C33 C34 C35 2.7(8)
C31 C30 C35 C34 -3.8(7)
C29 C30 C35 C34 172.3(4)
C33 C34 C35 C30 -0.2(8)
C30 C29 C36 C41 88.1(5)
C28 C29 C36 C41 -39.0(6)
C30 C29 C36 C37 -93.5(5)
C28 C29 C36 C37 139.3(4)
C41 C36 C37 C38 1.3(7)
C29 C36 C37 C38 -177.1(4)
C36 C37 C38 C39 0.4(7)
C37 C38 C39 C40 -1.0(8)
C38 C39 C40 C41 -0.2(8)
C37 C36 C41 C40 -2.5(7)
C29 C36 C41 C40 175.9(5)
C39 C40 C41 C36 2.0(8)
